data_2022112
loop_
_publ_author_name
'Bosch, Eric'
'Battle, Jessica D.'
'Groeneman, Ryan H.'

_publ_section_title
;
 Crystal structure and photoreactivity of a halogen-bonded cocrystal based
 upon 1,2-diiodoperchlorobenzene and 1,2-bis(pyridin-4-yl)ethylene
;
_journal_coeditor_code OV3139
_journal_issue 6
_journal_name_full 'Acta Crystallographica Section C'
_journal_page_first
;
;
_journal_paper_doi 10.1107/S2053229620006233
_journal_volume 76
_journal_year 2020
_chemical_formula_iupac 'C6 Cl4 I2, 0.5C12 H10 N2'
_chemical_formula_moiety 'C6 Cl4 I2, 0.5(C12 H10 N2)'
_chemical_formula_sum 'C12 H5 Cl4 I2 N'
_chemical_formula_weight 558.77
_chemical_name_common (<i>E</i>)-1,2-Bis(pyridin-4-yl)ethene--1,2-diiodoperchlorobenzene
_chemical_name_systematic
;
1,2-Diiodo-3,4,5,6-chlorobenzene--<i>trans</i>-1,2-bis(pyridin-4-yl)thylene
(2/1)
;
_space_group_crystal_system triclinic
_space_group_IT_number 2
_space_group_name_Hall '-P 1'
_space_group_name_H-M_alt 'P -1'
_atom_sites_solution_hydrogens geom
_audit_creation_method SHELXL-2018/3
_cell_angle_alpha 78.864(12)
_cell_angle_beta 83.719(12)
_cell_angle_gamma 87.935(12)
_cell_formula_units_Z 2
_cell_length_a 4.1177(13)
_cell_length_b 13.502(4)
_cell_length_c 14.151(4)
_cell_measurement_reflns_used 5904
_cell_measurement_temperature 290(2)
_cell_measurement_theta_max 27.48
_cell_measurement_theta_min 2.32
_cell_volume 767.2(4)
_computing_cell_refinement
;
SAINT (Bruker, 2016)
;
_computing_data_collection
;
APEX2 (Bruker, 2016)
;
_computing_data_reduction
;
SAINT (Bruker, 2016)
;
_computing_molecular_graphics
;
SHELXTL (Bruker, 2016) and X-SEED (Barbour, 2001)
;
_computing_publication_material
;
SHELXTL (Bruker, 2016)
;
_computing_structure_refinement
;
SHELXL2018 (Sheldrick, 2015b)
;
_computing_structure_solution
;
SHELXT2018 (Sheldrick, 2015a)
;
_diffrn_ambient_temperature 290(2)
_diffrn_detector_area_resol_mean 8
_diffrn_measured_fraction_theta_full 0.992
_diffrn_measured_fraction_theta_max 0.987
_diffrn_measurement_device_type 'Bruker SMART APEX CCD area detector'
_diffrn_measurement_method '\w and \f scans'
_diffrn_radiation_type MoK\a
_diffrn_radiation_wavelength 0.71073
_diffrn_reflns_av_R_equivalents 0.0309
_diffrn_reflns_av_unetI/netI 0.0294
_diffrn_reflns_limit_h_max 5
_diffrn_reflns_limit_h_min -5
_diffrn_reflns_limit_k_max 17
_diffrn_reflns_limit_k_min -17
_diffrn_reflns_limit_l_max 18
_diffrn_reflns_limit_l_min -18
_diffrn_reflns_number 11912
_diffrn_reflns_theta_full 25.242
_diffrn_reflns_theta_max 27.510
_diffrn_reflns_theta_min 2.325
_diffrn_source 'sealed tube'
_exptl_absorpt_coefficient_mu 4.779
_exptl_absorpt_correction_T_max 1.0000
_exptl_absorpt_correction_T_min 0.7829
_exptl_absorpt_correction_type multi-scan
_exptl_absorpt_process_details
;
(SADABS; Bruker, 2016)
;
_exptl_crystal_colour yellow
_exptl_crystal_density_diffrn 2.419
_exptl_crystal_description rod
_exptl_crystal_F_000 516
_exptl_crystal_size_max 0.152
_exptl_crystal_size_mid 0.078
_exptl_crystal_size_min 0.053
_refine_diff_density_max 0.719
_refine_diff_density_min -0.585
_refine_ls_extinction_method none
_refine_ls_goodness_of_fit_ref 1.111
_refine_ls_hydrogen_treatment constr
_refine_ls_matrix_type full
_refine_ls_number_parameters 191
_refine_ls_number_reflns 3508
_refine_ls_number_restraints 4
_refine_ls_restrained_S_all 1.113
_refine_ls_R_factor_all 0.0393
_refine_ls_R_factor_gt 0.0288
_refine_ls_shift/su_max 0.002
_refine_ls_shift/su_mean 0.000
_refine_ls_structure_factor_coef Fsqd
_refine_ls_weighting_details 'w=1/[\s^2^(Fo^2^)+(0.0213P)^2^+0.6010P] where P=(Fo^2^+2Fc^2^)/3'
_refine_ls_weighting_scheme calc
_refine_ls_wR_factor_gt 0.0586
_refine_ls_wR_factor_ref 0.0654
_reflns_number_gt 2928
_reflns_number_total 3508
_reflns_threshold_expression 'I > 2\s(I)'
_cod_data_source_file ov3139sup1.cif
_cod_data_source_block I
_cod_database_code 2022112
_shelx_space_group_comment
;
The symmetry employed for this shelxl refinement is uniquely defined
by the following loop, which should always be used as a source of
symmetry information in preference to the above space-group names.
They are only intended as comments.
;

loop_
_space_group_symop_operation_xyz
'x, y, z'
'-x, -y, -z'

loop_
_atom_site_type_symbol
_atom_site_label
_atom_site_fract_x
_atom_site_fract_y
_atom_site_fract_z
_atom_site_U_iso_or_equiv
_atom_site_adp_type
_atom_site_calc_flag
_atom_site_occupancy
_atom_site_disorder_assembly
_atom_site_disorder_group
I I1 0.24195(6) 0.26852(2) 0.51627(2) 0.04165(9) Uani d 1 . .
Cl Cl1 0.5409(3) 0.54003(8) 0.15189(8) 0.0619(3) Uani d 1 . .
Cl Cl2 0.9278(3) 0.37431(9) 0.06306(7) 0.0645(3) Uani d 1 . .
I I2 0.2089(4) 0.51541(16) 0.37413(14) 0.0477(2) Uani d 0.5895(13) A 1
Cl Cl3 0.9897(3) 0.15892(8) 0.18345(8) 0.0581(3) Uani d 1 . .
Cl Cl4 0.658(2) 0.1062(4) 0.3924(6) 0.0592(14) Uani d 0.5895(13) A 1
N N1 -0.0686(8) 0.2054(2) 0.7094(2) 0.0477(8) Uani d 1 . .
C C7 0.4609(8) 0.3024(2) 0.3720(2) 0.0333(7) Uani d 1 . .
C C8 0.4379(8) 0.3997(2) 0.3175(2) 0.0347(7) Uani d 1 . .
C C12 0.6292(8) 0.2279(2) 0.3300(2) 0.0358(7) Uani d 1 . .
C C11 0.7737(8) 0.2506(3) 0.2351(3) 0.0385(8) Uani d 1 . .
C C9 0.5790(9) 0.4211(3) 0.2214(3) 0.0403(8) Uani d 1 . .
C C10 0.7492(9) 0.3466(3) 0.1810(3) 0.0416(8) Uani d 1 . .
C C2 -0.2387(9) 0.1216(3) 0.7194(3) 0.0457(9) Uani d 1 . .
H H2 -0.275618 0.098770 0.663601 0.055 Uiso calc 1 . .
C C1 -0.3637(9) 0.0665(3) 0.8074(3) 0.0415(8) Uani d 1 . .
H H1 -0.484620 0.008961 0.810271 0.050 Uiso calc 1 . .
C C4 -0.1303(10) 0.1856(3) 0.8812(3) 0.0484(9) Uani d 1 . .
H H4 -0.087602 0.210442 0.935376 0.058 Uiso calc 1 . .
C C5 -0.3065(9) 0.0981(3) 0.8920(3) 0.0400(8) Uani d 1 . .
C C3 -0.0176(10) 0.2361(3) 0.7893(3) 0.0510(10) Uani d 1 . .
H H3 0.100320 0.294730 0.783742 0.061 Uiso calc 1 . .
C C6 -0.4232(9) 0.0435(3) 0.9892(3) 0.0450(9) Uani d 1 . .
H H6 -0.384953 0.073143 1.040995 0.054 Uiso calc 1 . .
Cl Cl4A 0.244(3) 0.4982(9) 0.3684(9) 0.075(3) Uani d 0.4105(13) A 2
I I2A 0.6649(7) 0.08069(16) 0.4059(2) 0.0485(4) Uani d 0.4105(13) A 2

loop_
_atom_site_aniso_label
_atom_site_aniso_U_11
_atom_site_aniso_U_22
_atom_site_aniso_U_33
_atom_site_aniso_U_12
_atom_site_aniso_U_13
_atom_site_aniso_U_23
I1 0.04061(14) 0.05105(15) 0.03022(13) -0.00472(10) 0.00041(9) -0.00170(10)
Cl1 0.0889(8) 0.0433(5) 0.0455(6) -0.0013(5) -0.0026(5) 0.0088(4)
Cl2 0.0877(8) 0.0682(7) 0.0331(5) -0.0121(6) 0.0149(5) -0.0081(5)
I2 0.0535(5) 0.0474(5) 0.0425(4) 0.0125(5) -0.0025(4) -0.0128(3)
Cl3 0.0621(6) 0.0582(6) 0.0582(6) 0.0053(5) 0.0033(5) -0.0277(5)
Cl4 0.0847(19) 0.029(2) 0.057(2) 0.0114(19) -0.0050(15) 0.0052(17)
N1 0.0558(19) 0.0425(17) 0.0384(18) -0.0010(14) 0.0027(15) 0.0038(14)
C7 0.0318(16) 0.0427(18) 0.0249(16) -0.0064(13) -0.0022(13) -0.0046(13)
C8 0.0361(17) 0.0366(17) 0.0329(18) -0.0028(13) -0.0070(14) -0.0082(14)
C12 0.0363(17) 0.0356(17) 0.0349(18) -0.0038(13) -0.0067(14) -0.0033(14)
C11 0.0363(18) 0.0428(19) 0.039(2) -0.0047(14) -0.0026(15) -0.0153(15)
C9 0.047(2) 0.0399(19) 0.0316(18) -0.0083(15) -0.0061(16) 0.0005(14)
C10 0.044(2) 0.049(2) 0.0317(19) -0.0094(16) 0.0006(16) -0.0082(16)
C2 0.059(2) 0.050(2) 0.0276(18) 0.0062(18) -0.0047(17) -0.0057(15)
C1 0.048(2) 0.0381(18) 0.036(2) -0.0018(15) -0.0018(16) -0.0031(15)
C4 0.065(2) 0.045(2) 0.036(2) -0.0046(18) -0.0043(18) -0.0091(16)
C5 0.0452(19) 0.0411(19) 0.0314(18) 0.0047(15) -0.0022(15) -0.0034(15)
C3 0.062(3) 0.041(2) 0.047(2) -0.0095(18) -0.002(2) -0.0026(17)
C6 0.056(2) 0.046(2) 0.0309(19) 0.0017(16) -0.0017(17) -0.0039(16)
Cl4A 0.083(4) 0.070(5) 0.061(4) 0.035(3) 0.015(2) -0.007(3)
I2A 0.0628(6) 0.0329(10) 0.0472(8) 0.0021(7) -0.0074(5) -0.0007(7)

loop_
_atom_type_symbol
_atom_type_description
_atom_type_scat_dispersion_real
_atom_type_scat_dispersion_imag
_atom_type_scat_source
C C 0.0033 0.0016 'International Tables Vol C Tables 4.2.6.8 and 6.1.1.4'
H H 0.0000 0.0000 'International Tables Vol C Tables 4.2.6.8 and 6.1.1.4'
Cl Cl 0.1484 0.1585 'International Tables Vol C Tables 4.2.6.8 and 6.1.1.4'
I I -0.4742 1.8119 'International Tables Vol C Tables 4.2.6.8 and 6.1.1.4'
N N 0.0061 0.0033 'International Tables Vol C Tables 4.2.6.8 and 6.1.1.4'

loop_
_geom_angle_atom_site_label_1
_geom_angle_atom_site_label_2
_geom_angle_atom_site_label_3
_geom_angle_site_symmetry_1
_geom_angle_site_symmetry_3
_geom_angle
_geom_angle_publ_flag
C3 N1 C2 . . 117.0(3) ?
C12 C7 C8 . . 119.1(3) ?
C12 C7 I1 . . 120.5(2) ?
C8 C7 I1 . . 120.4(2) ?
C7 C8 C9 . . 120.0(3) ?
C7 C8 Cl4A . . 121.1(5) ?
C9 C8 Cl4A . . 118.8(5) ?
C7 C8 I2 . . 122.1(3) ?
C9 C8 I2 . . 117.9(3) ?
C11 C12 C7 . . 120.2(3) ?
C11 C12 Cl4 . . 118.4(4) ?
C7 C12 Cl4 . . 121.3(4) ?
C11 C12 I2A . . 118.5(3) ?
C7 C12 I2A . . 121.2(3) ?
C10 C11 C12 . . 120.6(3) ?
C10 C11 Cl3 . . 119.0(3) ?
C12 C11 Cl3 . . 120.3(3) ?
C10 C9 C8 . . 120.2(3) ?
C10 C9 Cl1 . . 119.3(3) ?
C8 C9 Cl1 . . 120.5(3) ?
C11 C10 C9 . . 119.7(3) ?
C11 C10 Cl2 . . 120.5(3) ?
C9 C10 Cl2 . . 119.8(3) ?
N1 C2 C1 . . 123.9(4) ?
N1 C2 H2 . . 118.0 ?
C1 C2 H2 . . 118.0 ?
C2 C1 C5 . . 119.1(3) ?
C2 C1 H1 . . 120.4 ?
C5 C1 H1 . . 120.4 ?
C5 C4 C3 . . 119.7(4) ?
C5 C4 H4 . . 120.1 ?
C3 C4 H4 . . 120.1 ?
C4 C5 C1 . . 116.7(3) ?
C4 C5 C6 . . 120.1(3) ?
C1 C5 C6 . . 123.3(3) ?
N1 C3 C4 . . 123.5(4) ?
N1 C3 H3 . . 118.3 ?
C4 C3 H3 . . 118.3 ?
C6 C6 C5 2_457 . 126.7(5) ?
C6 C6 H6 2_457 . 116.6 ?
C5 C6 H6 . . 116.6 ?

loop_
_geom_bond_atom_site_label_1
_geom_bond_atom_site_label_2
_geom_bond_site_symmetry_2
_geom_bond_distance
_geom_bond_publ_flag
I1 C7 . 2.110(3) ?
Cl1 C9 . 1.726(4) ?
Cl2 C10 . 1.725(4) ?
I2 C8 . 2.046(4) ?
Cl3 C11 . 1.728(4) ?
Cl4 C12 . 1.716(6) ?
N1 C3 . 1.316(5) ?
N1 C2 . 1.328(5) ?
C7 C12 . 1.392(5) ?
C7 C8 . 1.395(5) ?
C8 C9 . 1.398(5) ?
C8 Cl4A . 1.758(11) ?
C12 C11 . 1.390(5) ?
C12 I2A . 2.077(4) ?
C11 C10 . 1.378(5) ?
C9 C10 . 1.384(5) ?
C2 C1 . 1.379(5) ?
C2 H2 . 0.9300 ?
C1 C5 . 1.391(5) ?
C1 H1 . 0.9300 ?
C4 C5 . 1.383(5) ?
C4 C3 . 1.385(5) ?
C4 H4 . 0.9300 ?
C5 C6 . 1.469(5) ?
C3 H3 . 0.9300 ?
C6 C6 2_457 1.320(7) ?
C6 H6 . 0.9300 ?

loop_
_geom_hbond_atom_site_label_D
_geom_hbond_atom_site_label_H
_geom_hbond_atom_site_label_A
_geom_hbond_site_symmetry_A
_geom_hbond_distance_DH
_geom_hbond_distance_HA
_geom_hbond_distance_DA
_geom_hbond_angle_DHA
_geom_hbond_publ_flag
C2 H2 I2A 2_556 0.93 3.31 4.072(5) 140.7 yes

_cod_database_fobs_code 2022112
